data_1511656
loop_
_publ_author_name
'Nelmes, R.J.'
'Gould, S.E.B.'
'Gould, R.O.'

_publ_section_title
;
 Structural studies of boracites. VII. Cadmium sulphur boracite at room
 temperature
;
_journal_name_full 'Journal of Physics C'
_journal_page_first 5259
_journal_page_last 5267
_journal_paper_doi 10.1088/0022-3719/14/34/008
_journal_volume 14
_journal_year 1981
_chemical_formula_sum 'B7 Cd2.988 O12.765 S1.88'
_chemical_name_systematic 'Cd3 B7 O13 S2'
_space_group_IT_number 219
_symmetry_space_group_name_Hall 'F -4a 2 3'
_symmetry_space_group_name_H-M 'F -4 3 c'
_cell_angle_alpha 90
_cell_angle_beta 90
_cell_angle_gamma 90
_cell_formula_units_Z 8
_cell_length_a 12.491
_cell_length_b 12.491
_cell_length_c 12.491
_cell_volume 1948.909
_citation_journal_id_ASTM JPSOAW
_cod_data_source_file boron4-x_311.cif
_cod_data_source_block B7Cd2.988O12.765S1.88
_cod_database_code 1511656

loop_
_symmetry_equiv_pos_as_xyz
x,y,z
y+1/2,-x,-z
-x+1/2,-y+1/2,z
-y,x+1/2,-z
x,-y,-z
-y+1/2,-x,z
-x+1/2,y+1/2,-z
y,x+1/2,z
z,x,y
x+1/2,-z,-y
-z+1/2,-x+1/2,y
-x,z+1/2,-y
z,-x,-y
-x+1/2,-z,y
-z+1/2,x+1/2,-y
x,z+1/2,y
y,z,x
y,-z+1/2,-x+1/2
-z,-y,x+1/2
-y+1/2,z,-x+1/2
z+1/2,y,x
-y,-z,x
-z,y,-x+1/2
z+1/2,-y+1/2,-x+1/2
x,y+1/2,z+1/2
y+1/2,-x+1/2,-z+1/2
-x+1/2,-y+1,z+1/2
-y,x+1,-z+1/2
x,-y+1/2,-z+1/2
-y+1/2,-x+1/2,z+1/2
-x+1/2,y+1,-z+1/2
y,x+1,z+1/2
z,x+1/2,y+1/2
x+1/2,-z+1/2,-y+1/2
-z+1/2,-x+1,y+1/2
-x,z+1,-y+1/2
z,-x+1/2,-y+1/2
-x+1/2,-z+1/2,y+1/2
-z+1/2,x+1,-y+1/2
x,z+1,y+1/2
y,z+1/2,x+1/2
y,-z+1,-x+1
-z,-y+1/2,x+1
-y+1/2,z+1/2,-x+1
z+1/2,y+1/2,x+1/2
-y,-z+1/2,x+1/2
-z,y+1/2,-x+1
z+1/2,-y+1,-x+1
x+1/2,y,z+1/2
y+1,-x,-z+1/2
-x+1,-y+1/2,z+1/2
-y+1/2,x+1/2,-z+1/2
x+1/2,-y,-z+1/2
-y+1,-x,z+1/2
-x+1,y+1/2,-z+1/2
y+1/2,x+1/2,z+1/2
z+1/2,x,y+1/2
x+1,-z,-y+1/2
-z+1,-x+1/2,y+1/2
-x+1/2,z+1/2,-y+1/2
z+1/2,-x,-y+1/2
-x+1,-z,y+1/2
-z+1,x+1/2,-y+1/2
x+1/2,z+1/2,y+1/2
y+1/2,z,x+1/2
y+1/2,-z+1/2,-x+1
-z+1/2,-y,x+1
-y+1,z,-x+1
z+1,y,x+1/2
-y+1/2,-z,x+1/2
-z+1/2,y,-x+1
z+1,-y+1/2,-x+1
x+1/2,y+1/2,z
y+1,-x+1/2,-z
-x+1,-y+1,z
-y+1/2,x+1,-z
x+1/2,-y+1/2,-z
-y+1,-x+1/2,z
-x+1,y+1,-z
y+1/2,x+1,z
z+1/2,x+1/2,y
x+1,-z+1/2,-y
-z+1,-x+1,y
-x+1/2,z+1,-y
z+1/2,-x+1/2,-y
-x+1,-z+1/2,y
-z+1,x+1,-y
x+1/2,z+1,y
y+1/2,z+1/2,x
y+1/2,-z+1,-x+1/2
-z+1/2,-y+1/2,x+1/2
-y+1,z+1/2,-x+1/2
z+1,y+1/2,x
-y+1/2,-z+1/2,x
-z+1/2,y+1/2,-x+1/2
z+1,-y+1,-x+1/2

loop_
_atom_site_label
_atom_site_type_symbol
_atom_site_fract_x
_atom_site_fract_y
_atom_site_fract_z
_atom_site_occupancy
_atom_site_U_iso_or_equiv
B1 B+3 0.25 0 0 1 0.0
B2 B+3 0.0799 0.0799 0.0799 1 0.0
O1 O-2 0 0 0 0.765 0.0
Cd2 Cd+2 0.25 0 0.25 0.062 0.0
Cd1 Cd+2 0.25 0.0456 0.25 0.467 0.0
S2 S 0.3466 0.3466 0.3466 0.235 0.0
O2 O-2 0.1814 0.0257 0.0924 1 0.0
S1 S 0.25 0.25 0.25 0.94 0.0
